data_7109769
loop_
_publ_author_name
'Alberto Hernan-Gomez'
'Tyne D. Bradley'
'Alan R. Kennedy'
'Zoe Livingstone'
'Stuart D. Robertson'
'Eva Hevia'

_publ_section_title
;
 Developing catalytic applications of cooperative bimetallics: competitive
 hydroamination/trimerization reactions of isocyanates catalysed by sodium
 magnesiates
;
_journal_name_full Chem.Commun.
_journal_page_first 8659
_journal_paper_doi 10.1039/c3cc45167d
_journal_volume 49
_journal_year 2013
_chemical_formula_moiety 'C17 H20 N2 O'
_chemical_formula_sum 'C17 H20 N2 O'
_chemical_formula_weight 268.35
_chemical_name_systematic
; 
 ? 
;
_space_group_IT_number 1
_symmetry_cell_setting triclinic
_symmetry_space_group_name_Hall 'P 1'
_symmetry_space_group_name_H-M 'P 1'
_atom_sites_solution_hydrogens geom
_atom_sites_solution_primary direct
_atom_sites_solution_secondary difmap
_audit_creation_method SHELXL-97
_cell_angle_alpha 115.116(8)
_cell_angle_beta 101.212(7)
_cell_angle_gamma 99.162(7)
_cell_formula_units_Z 1
_cell_length_a 6.0329(5)
_cell_length_b 7.7817(7)
_cell_length_c 9.0003(7)
_cell_measurement_reflns_used 2729
_cell_measurement_temperature 123(2)
_cell_measurement_theta_max 29.3563
_cell_measurement_theta_min 3.5708
_cell_volume 361.11(6)
_computing_cell_refinement
;
CrysAlisPro, Oxford Diffraction Ltd.,
Version 1.171.34.40 (release 27-08-2010 CrysAlis171 .NET)
(compiled Aug 27 2010,11:50:40)
;
_computing_data_collection
;
CrysAlisPro, Oxford Diffraction Ltd.,
Version 1.171.34.40 (release 27-08-2010 CrysAlis171 .NET)
(compiled Aug 27 2010,11:50:40)
;
_computing_data_reduction
;
CrysAlisPro, Oxford Diffraction Ltd.,
Version 1.171.34.40 (release 27-08-2010 CrysAlis171 .NET)
(compiled Aug 27 2010,11:50:40)
;
_computing_structure_refinement 'SHELXL-97 (Sheldrick, 1997)'
_computing_structure_solution 'SHELXS-97 (Sheldrick, 1990)'
_diffrn_ambient_temperature 123(2)
_diffrn_measured_fraction_theta_full 0.990
_diffrn_measured_fraction_theta_max 0.873
_diffrn_measurement_device_type 'Xcalibur, Eos'
_diffrn_measurement_method 'omega scans'
_diffrn_radiation_monochromator graphite
_diffrn_radiation_source 'fine-focus sealed tube'
_diffrn_radiation_type MoK\a
_diffrn_radiation_wavelength 0.71073
_diffrn_reflns_av_R_equivalents 0.0087
_diffrn_reflns_av_sigmaI/netI 0.0242
_diffrn_reflns_limit_h_max 7
_diffrn_reflns_limit_h_min -8
_diffrn_reflns_limit_k_max 9
_diffrn_reflns_limit_k_min -8
_diffrn_reflns_limit_l_max 12
_diffrn_reflns_limit_l_min -12
_diffrn_reflns_number 3468
_diffrn_reflns_theta_full 27.50
_diffrn_reflns_theta_max 29.42
_diffrn_reflns_theta_min 3.58
_exptl_absorpt_coefficient_mu 0.077
_exptl_absorpt_correction_T_max 1.00000
_exptl_absorpt_correction_T_min 0.97992
_exptl_absorpt_correction_type multi-scan
_exptl_absorpt_process_details
;
CrysAlisPro, Oxford Diffraction Ltd.,
Version 1.171.34.40 (release 27-08-2010 CrysAlis171 .NET)
(compiled Aug 27 2010,11:50:40)
Empirical absorption correction using spherical harmonics,
 implemented in SCALE3 ABSPACK scaling algorithm.
;
_exptl_crystal_colour colourless
_exptl_crystal_density_diffrn 1.234
_exptl_crystal_density_method 'not measured'
_exptl_crystal_description block
_exptl_crystal_F_000 144
_exptl_crystal_size_max 0.14
_exptl_crystal_size_mid 0.06
_exptl_crystal_size_min 0.04
_refine_diff_density_max 0.234
_refine_diff_density_min -0.175
_refine_diff_density_rms 0.034
_refine_ls_abs_structure_details 'Flack H D (1983), Acta Cryst. A39, 876-881'
_refine_ls_abs_structure_Flack 0.0(11)
_refine_ls_extinction_method none
_refine_ls_goodness_of_fit_ref 1.026
_refine_ls_hydrogen_treatment mixed
_refine_ls_matrix_type full
_refine_ls_number_parameters 188
_refine_ls_number_reflns 2806
_refine_ls_number_restraints 3
_refine_ls_restrained_S_all 1.026
_refine_ls_R_factor_all 0.0321
_refine_ls_R_factor_gt 0.0307
_refine_ls_shift/su_max 0.000
_refine_ls_shift/su_mean 0.000
_refine_ls_structure_factor_coef Fsqd
_refine_ls_weighting_details 'calc w=1/[\s^2^(Fo^2^)+(0.0366P)^2^+0.0746P] where P=(Fo^2^+2Fc^2^)/3'
_refine_ls_weighting_scheme calc
_refine_ls_wR_factor_gt 0.0750
_refine_ls_wR_factor_ref 0.0761
_reflns_number_gt 2720
_reflns_number_total 2806
_reflns_threshold_expression I>2sigma(I)
_cod_data_source_file c3cc45167d.txt
_cod_data_source_block srzl1202
_cod_original_cell_volume 361.11(5)
_cod_original_sg_symbol_H-M P1
_cod_database_code 7109769

loop_
_symmetry_equiv_pos_as_xyz
'x, y, z'

loop_
_atom_site_label
_atom_site_type_symbol
_atom_site_fract_x
_atom_site_fract_y
_atom_site_fract_z
_atom_site_U_iso_or_equiv
_atom_site_adp_type
_atom_site_occupancy
_atom_site_symmetry_multiplicity
_atom_site_calc_flag
_atom_site_refinement_flags
O1 O 0.49270(18) 0.16209(14) 0.69448(12) 0.0219(2) Uani 1 1 d .
N1 N 0.5647(2) 0.49289(17) 0.79221(15) 0.0194(3) Uani 1 1 d .
N2 N 0.6871(2) 0.36751(16) 0.97841(14) 0.0181(3) Uani 1 1 d .
C1 C 0.4290(2) 0.4935(2) 0.63629(17) 0.0173(3) Uani 1 1 d .
C2 C 0.1704(3) 0.3941(3) 0.5927(2) 0.0292(4) Uani 1 1 d .
H2A H 0.1111 0.4649 0.6890 0.044 Uiso 1 1 calc R
H2B H 0.1508 0.2573 0.5710 0.044 Uiso 1 1 calc R
H2C H 0.0823 0.3959 0.4899 0.044 Uiso 1 1 calc R
C3 C 0.4633(3) 0.7092(2) 0.6821(2) 0.0273(3) Uani 1 1 d .
H3A H 0.4043 0.7743 0.7800 0.041 Uiso 1 1 calc R
H3B H 0.3768 0.7197 0.5835 0.041 Uiso 1 1 calc R
H3C H 0.6308 0.7730 0.7123 0.041 Uiso 1 1 calc R
C4 C 0.5251(3) 0.3924(2) 0.4861(2) 0.0279(4) Uani 1 1 d .
H4A H 0.5140 0.2558 0.4626 0.042 Uiso 1 1 calc R
H4B H 0.6898 0.4630 0.5151 0.042 Uiso 1 1 calc R
H4C H 0.4333 0.3936 0.3841 0.042 Uiso 1 1 calc R
C5 C 0.5725(2) 0.3315(2) 0.81142(17) 0.0176(3) Uani 1 1 d .
C6 C 0.7062(2) 0.54237(19) 1.13058(16) 0.0152(3) Uani 1 1 d .
C7 C 0.9158(3) 0.6341(2) 1.26331(17) 0.0173(3) Uani 1 1 d .
H7A H 1.0471 0.5818 1.2518 0.021 Uiso 1 1 calc R
C8 C 0.9339(3) 0.8018(2) 1.41252(18) 0.0195(3) Uani 1 1 d .
H8A H 1.0771 0.8631 1.5030 0.023 Uiso 1 1 calc R
C9 C 0.7434(3) 0.8801(2) 1.43004(17) 0.0201(3) Uani 1 1 d .
H9A H 0.7562 0.9951 1.5320 0.024 Uiso 1 1 calc R
C10 C 0.5355(3) 0.7898(2) 1.29840(19) 0.0203(3) Uani 1 1 d .
H10A H 0.4058 0.8443 1.3098 0.024 Uiso 1 1 calc R
C11 C 0.5136(3) 0.6197(2) 1.14901(18) 0.0189(3) Uani 1 1 d .
H11A H 0.3686 0.5567 1.0603 0.023 Uiso 1 1 calc R
C12 C 0.8157(2) 0.23262(18) 0.99246(16) 0.0160(3) Uani 1 1 d .
C13 C 0.7825(3) 0.1501(2) 1.09928(17) 0.0191(3) Uani 1 1 d .
H13A H 0.6694 0.1784 1.1599 0.023 Uiso 1 1 calc R
C14 C 0.9157(3) 0.0263(2) 1.11672(18) 0.0227(3) Uani 1 1 d .
H14A H 0.8950 -0.0288 1.1909 0.027 Uiso 1 1 calc R
C15 C 1.0792(3) -0.0180(2) 1.02652(19) 0.0235(3) Uani 1 1 d .
H15A H 1.1686 -0.1040 1.0381 0.028 Uiso 1 1 calc R
C16 C 1.1114(3) 0.0637(2) 0.91955(19) 0.0219(3) Uani 1 1 d .
H16A H 1.2227 0.0338 0.8575 0.026 Uiso 1 1 calc R
C17 C 0.9808(3) 0.1891(2) 0.90370(17) 0.0176(3) Uani 1 1 d .
H17A H 1.0041 0.2461 0.8313 0.021 Uiso 1 1 calc R
H1A H 0.639(3) 0.604(3) 0.878(2) 0.022(4) Uiso 1 1 d .

loop_
_atom_site_aniso_label
_atom_site_aniso_U_11
_atom_site_aniso_U_22
_atom_site_aniso_U_33
_atom_site_aniso_U_23
_atom_site_aniso_U_13
_atom_site_aniso_U_12
O1 0.0295(6) 0.0147(5) 0.0162(5) 0.0043(4) 0.0024(4) 0.0064(4)
N1 0.0261(7) 0.0129(6) 0.0136(6) 0.0043(5) -0.0003(5) 0.0039(5)
N2 0.0266(7) 0.0141(6) 0.0135(5) 0.0055(4) 0.0035(5) 0.0104(5)
C1 0.0193(7) 0.0190(7) 0.0139(6) 0.0083(5) 0.0028(5) 0.0064(5)
C2 0.0209(8) 0.0381(10) 0.0313(9) 0.0218(7) 0.0026(7) 0.0051(7)
C3 0.0380(10) 0.0222(8) 0.0249(8) 0.0138(6) 0.0064(7) 0.0121(7)
C4 0.0363(9) 0.0332(9) 0.0224(7) 0.0156(7) 0.0132(7) 0.0181(7)
C5 0.0185(7) 0.0178(7) 0.0160(6) 0.0070(5) 0.0045(5) 0.0070(6)
C6 0.0201(7) 0.0124(6) 0.0132(6) 0.0062(5) 0.0052(5) 0.0040(5)
C7 0.0194(7) 0.0171(7) 0.0174(6) 0.0092(5) 0.0055(5) 0.0072(5)
C8 0.0216(7) 0.0172(7) 0.0147(6) 0.0061(5) 0.0001(5) 0.0027(5)
C9 0.0284(8) 0.0156(7) 0.0155(7) 0.0054(5) 0.0093(6) 0.0059(6)
C10 0.0205(7) 0.0191(7) 0.0230(7) 0.0089(6) 0.0102(6) 0.0077(6)
C11 0.0179(7) 0.0172(7) 0.0184(7) 0.0066(5) 0.0040(6) 0.0032(5)
C12 0.0202(7) 0.0115(6) 0.0132(6) 0.0041(5) 0.0024(5) 0.0045(5)
C13 0.0230(7) 0.0187(7) 0.0147(6) 0.0069(5) 0.0065(6) 0.0050(6)
C14 0.0312(9) 0.0184(7) 0.0189(7) 0.0105(6) 0.0041(6) 0.0064(6)
C15 0.0272(8) 0.0192(7) 0.0232(7) 0.0098(6) 0.0019(6) 0.0114(6)
C16 0.0192(7) 0.0223(7) 0.0218(7) 0.0072(6) 0.0065(6) 0.0079(6)
C17 0.0210(7) 0.0157(6) 0.0153(6) 0.0075(5) 0.0046(5) 0.0036(5)

loop_
_atom_type_symbol
_atom_type_description
_atom_type_scat_dispersion_real
_atom_type_scat_dispersion_imag
_atom_type_scat_source
O O 0.0106 0.0060 'International Tables Vol C Tables 4.2.6.8 and 6.1.1.4'
N N 0.0061 0.0033 'International Tables Vol C Tables 4.2.6.8 and 6.1.1.4'
C C 0.0033 0.0016 'International Tables Vol C Tables 4.2.6.8 and 6.1.1.4'
H H 0.0000 0.0000 'International Tables Vol C Tables 4.2.6.8 and 6.1.1.4'

loop_
_geom_angle_atom_site_label_1
_geom_angle_atom_site_label_2
_geom_angle_atom_site_label_3
_geom_angle
C5 N1 C1 125.53(12)
C5 N1 H1A 117.3(13)
C1 N1 H1A 117.1(13)
C5 N2 C6 123.53(12)
C5 N2 C12 117.19(11)
C6 N2 C12 118.77(11)
N1 C1 C3 105.49(11)
N1 C1 C2 110.14(12)
C3 C1 C2 109.93(13)
N1 C1 C4 110.50(12)
C3 C1 C4 109.65(12)
C2 C1 C4 110.99(13)
C1 C2 H2A 109.5
C1 C2 H2B 109.5
H2A C2 H2B 109.5
C1 C2 H2C 109.5
H2A C2 H2C 109.5
H2B C2 H2C 109.5
C1 C3 H3A 109.5
C1 C3 H3B 109.5
H3A C3 H3B 109.5
C1 C3 H3C 109.5
H3A C3 H3C 109.5
H3B C3 H3C 109.5
C1 C4 H4A 109.5
C1 C4 H4B 109.5
H4A C4 H4B 109.5
C1 C4 H4C 109.5
H4A C4 H4C 109.5
H4B C4 H4C 109.5
O1 C5 N1 124.20(13)
O1 C5 N2 120.18(13)
N1 C5 N2 115.60(12)
C7 C6 C11 119.49(12)
C7 C6 N2 120.05(13)
C11 C6 N2 120.45(12)
C8 C7 C6 120.26(13)
C8 C7 H7A 119.9
C6 C7 H7A 119.9
C9 C8 C7 120.28(14)
C9 C8 H8A 119.9
C7 C8 H8A 119.9
C10 C9 C8 119.60(13)
C10 C9 H9A 120.2
C8 C9 H9A 120.2
C9 C10 C11 120.78(14)
C9 C10 H10A 119.6
C11 C10 H10A 119.6
C10 C11 C6 119.58(13)
C10 C11 H11A 120.2
C6 C11 H11A 120.2
C17 C12 C13 119.64(13)
C17 C12 N2 119.93(12)
C13 C12 N2 120.39(12)
C14 C13 C12 119.55(13)
C14 C13 H13A 120.2
C12 C13 H13A 120.2
C13 C14 C15 120.52(14)
C13 C14 H14A 119.7
C15 C14 H14A 119.7
C16 C15 C14 119.85(14)
C16 C15 H15A 120.1
C14 C15 H15A 120.1
C17 C16 C15 119.65(14)
C17 C16 H16A 120.2
C15 C16 H16A 120.2
C16 C17 C12 120.77(13)
C16 C17 H17A 119.6
C12 C17 H17A 119.6

loop_
_geom_bond_atom_site_label_1
_geom_bond_atom_site_label_2
_geom_bond_distance
O1 C5 1.2249(17)
N1 C5 1.3451(18)
N1 C1 1.4832(17)
N1 H1A 0.85(2)
N2 C5 1.4115(18)
N2 C6 1.4309(16)
N2 C12 1.4331(18)
C1 C3 1.516(2)
C1 C2 1.519(2)
C1 C4 1.5263(19)
C2 H2A 0.9800
C2 H2B 0.9800
C2 H2C 0.9800
C3 H3A 0.9800
C3 H3B 0.9800
C3 H3C 0.9800
C4 H4A 0.9800
C4 H4B 0.9800
C4 H4C 0.9800
C6 C7 1.3919(19)
C6 C11 1.3974(19)
C7 C8 1.3886(19)
C7 H7A 0.9500
C8 C9 1.388(2)
C8 H8A 0.9500
C9 C10 1.381(2)
C9 H9A 0.9500
C10 C11 1.394(2)
C10 H10A 0.9500
C11 H11A 0.9500
C12 C17 1.3896(19)
C12 C13 1.3908(18)
C13 C14 1.388(2)
C13 H13A 0.9500
C14 C15 1.390(2)
C14 H14A 0.9500
C15 C16 1.386(2)
C15 H15A 0.9500
C16 C17 1.383(2)
C16 H16A 0.9500
C17 H17A 0.9500

loop_
_geom_torsion_atom_site_label_1
_geom_torsion_atom_site_label_2
_geom_torsion_atom_site_label_3
_geom_torsion_atom_site_label_4
_geom_torsion
C5 N1 C1 C3 176.17(13)
C5 N1 C1 C2 57.59(18)
C5 N1 C1 C4 -65.40(18)
C1 N1 C5 O1 10.0(2)
C1 N1 C5 N2 -171.75(13)
C6 N2 C5 O1 -155.53(13)
C12 N2 C5 O1 32.7(2)
C6 N2 C5 N1 26.1(2)
C12 N2 C5 N1 -145.63(12)
C5 N2 C6 C7 -138.64(14)
C12 N2 C6 C7 32.97(19)
C5 N2 C6 C11 42.9(2)
C12 N2 C6 C11 -145.51(13)
C11 C6 C7 C8 -0.3(2)
N2 C6 C7 C8 -178.82(13)
C6 C7 C8 C9 -0.5(2)
C7 C8 C9 C10 0.3(2)
C8 C9 C10 C11 0.8(2)
C9 C10 C11 C6 -1.6(2)
C7 C6 C11 C10 1.3(2)
N2 C6 C11 C10 179.81(13)
C5 N2 C12 C17 51.86(18)
C6 N2 C12 C17 -120.28(14)
C5 N2 C12 C13 -130.42(14)
C6 N2 C12 C13 57.44(18)
C17 C12 C13 C14 0.4(2)
N2 C12 C13 C14 -177.32(13)
C12 C13 C14 C15 -0.9(2)
C13 C14 C15 C16 0.7(2)
C14 C15 C16 C17 0.1(2)
C15 C16 C17 C12 -0.6(2)
C13 C12 C17 C16 0.4(2)
N2 C12 C17 C16 178.11(13)
